data_8101147
loop_
_publ_author_name
'Carrillo-Cabrera, Wilder'
'Cardoso Gil, Raul'
'Grin, Yuri'

_publ_section_title
;
Refinement of the crystal structure of monocalcium dialuminide digermanide, 
Ca[Al~2~Ge~2~]
;
_journal_issue 4
_journal_name_full 'Zeitschrift f\"ur Kristallographie - New Crystal Structures'
_journal_page_first 501
_journal_page_last 502
_journal_volume 216
_journal_year 2001
_chemical_formula_structural 'Ca Al2 Ge2'
_chemical_formula_sum 'Al2 Ca Ge2'
_chemical_formula_weight 239.22
_space_group_IT_number 164
_symmetry_cell_setting trigonal
_symmetry_space_group_name_Hall '-P 3 2"'
_symmetry_space_group_name_H-M 'P -3 m 1'
_cell_angle_alpha 90.00
_cell_angle_beta 90.00
_cell_angle_gamma 120.00
_cell_formula_units_Z 1
_cell_length_a 4.1759(3)
_cell_length_b 4.1759(3)
_cell_length_c 7.1767(4)
_cell_measurement_temperature 293(2)
_cell_volume 108.382(13)
_diffrn_ambient_temperature 293(2)
_exptl_crystal_density_diffrn 3.665
_cod_database_code 8101147

loop_
_symmetry_equiv_pos_as_xyz
'x, y, z'
'-y, x-y, z'
'-x+y, -x, z'
'y, x, -z'
'x-y, -y, -z'
'-x, -x+y, -z'
'-x, -y, -z'
'y, -x+y, -z'
'x-y, x, -z'
'-y, -x, z'
'-x+y, y, z'
'x, x-y, z'

loop_
_atom_site_label
_atom_site_type_symbol
_atom_site_fract_x
_atom_site_fract_y
_atom_site_fract_z
_atom_site_U_iso_or_equiv
_atom_site_adp_type
_atom_site_occupancy
_atom_site_symmetry_multiplicity
_atom_site_Wyckoff_symbol
_atom_site_calc_flag
_atom_site_refinement_flags
_atom_site_disorder_assembly
_atom_site_disorder_group
Ca Ca 0.0000 1.0000 0.0000 0.0124(5) Uani 1 1 a d S . .
Al Al 0.3333 0.6667 0.6293(4) 0.0122(5) Uani 1 2 d d S . .
Ge Ge 0.3333 0.6667 0.26217(16) 0.0111(3) Uani 1 2 d d S . .

loop_
_atom_site_aniso_label
_atom_site_aniso_U_11
_atom_site_aniso_U_22
_atom_site_aniso_U_33
_atom_site_aniso_U_23
_atom_site_aniso_U_13
_atom_site_aniso_U_12
Ca 0.0131(7) 0.0131(7) 0.0109(11) 0.000 0.000 0.0066(3)
Al 0.0114(7) 0.0114(7) 0.0136(14) 0.000 0.000 0.0057(4)
Ge 0.0115(3) 0.0115(3) 0.0103(4) 0.000 0.000 0.00574(15)

loop_
_geom_bond_atom_site_label_1
_geom_bond_atom_site_label_2
_geom_bond_distance
_geom_bond_site_symmetry_2
_geom_bond_publ_flag
Ca Ge 3.0582(7) 7_565 ?
Ca Ge 3.0582(7) 7_575 ?
Ca Ge 3.0582(7) 1_565 ?
Ca Ge 3.0582(7) . ?
Ca Ge 3.0582(7) 7_675 ?
Ca Ge 3.0582(7) 1_455 ?
Ca Al 3.590(2) 7_676 ?
Ca Al 3.590(2) 1_454 ?
Ca Al 3.590(2) 7_576 ?
Ca Al 3.590(2) 1_554 ?
Ca Al 3.590(2) 7_566 ?
Ca Al 3.590(2) 1_564 ?
Al Ge 2.5335(10) 7_676 ?
Al Ge 2.5335(10) 7_566 ?
Al Ge 2.5335(10) 7_666 ?
Al Ge 2.635(3) . ?
Al Ca 3.590(2) 1_656 ?
Al Ca 3.590(2) 1_556 ?
Al Ca 3.590(2) 1_546 ?
Ge Al 2.5335(10) 7_676 ?
Ge Al 2.5335(10) 7_566 ?
Ge Al 2.5335(10) 7_666 ?
Ge Ca 3.0582(7) 1_545 ?
Ge Ca 3.0582(7) 1_655 ?
